data_1516551
loop_
_publ_author_name
'Jeon, Ie-Rang'
'Park, Jesse G.'
'Haney, Chad R.'
'Harris, T. David'

_publ_section_title
;
 Spin crossover iron(ii) complexes as PARACEST MRI thermometers
;
_journal_issue 6
_journal_name_full 'Chemical Science'
_journal_page_first 2461
_journal_paper_doi 10.1039/c4sc00396a
_journal_volume 5
_journal_year 2014
_chemical_formula_moiety '(C31 H32 B2 F8 Fe N6 O), 2(B F4), 4(H2 O)'
_chemical_formula_sum 'C31 H40 B2 F8 Fe N6 O5'
_chemical_formula_weight 806.16
_chemical_name_systematic
;
 ?
;
_space_group_IT_number 2
_symmetry_cell_setting triclinic
_symmetry_space_group_name_Hall '-P 1'
_symmetry_space_group_name_H-M 'P -1'
_atom_sites_solution_hydrogens geom
_atom_sites_solution_primary direct
_atom_sites_solution_secondary difmap
_audit_creation_method SHELXL-97
_cell_angle_alpha 107.1530(10)
_cell_angle_beta 110.0350(10)
_cell_angle_gamma 103.5640(10)
_cell_formula_units_Z 2
_cell_length_a 11.904(7)
_cell_length_b 12.224(7)
_cell_length_c 13.994(8)
_cell_measurement_reflns_used 9927
_cell_measurement_temperature 100(2)
_cell_measurement_theta_max 29.98
_cell_measurement_theta_min 2.73
_cell_volume 1695.5(17)
_computing_cell_refinement 'Bruker SAINT'
_computing_data_collection 'Bruker APEX2'
_computing_data_reduction 'Bruker SAINT'
_computing_publication_material 'WinGX (Farrugia, 1999)'
_computing_structure_refinement 'SHELXL-97 (Sheldrick, 2008)'
_computing_structure_solution SIR92
_diffrn_ambient_temperature 100(2)
_diffrn_measured_fraction_theta_full 0.993
_diffrn_measured_fraction_theta_max 0.993
_diffrn_measurement_device_type 'Bruker APEX-II CCD'
_diffrn_measurement_method '\f and \w scans'
_diffrn_radiation_monochromator graphite
_diffrn_radiation_source 'fine-focus sealed tube'
_diffrn_radiation_type MoK\a
_diffrn_radiation_wavelength 0.71073
_diffrn_reflns_av_R_equivalents 0.0303
_diffrn_reflns_av_sigmaI/netI 0.0344
_diffrn_reflns_limit_h_max 16
_diffrn_reflns_limit_h_min -16
_diffrn_reflns_limit_k_max 17
_diffrn_reflns_limit_k_min -16
_diffrn_reflns_limit_l_max 19
_diffrn_reflns_limit_l_min -19
_diffrn_reflns_number 31343
_diffrn_reflns_theta_full 30.06
_diffrn_reflns_theta_max 30.06
_diffrn_reflns_theta_min 1.70
_exptl_absorpt_coefficient_mu 0.540
_exptl_absorpt_correction_T_max 0.9787
_exptl_absorpt_correction_T_min 0.9480
_exptl_absorpt_correction_type empirical
_exptl_absorpt_process_details sadabs
_exptl_crystal_colour 'dark green'
_exptl_crystal_density_diffrn 1.579
_exptl_crystal_density_method 'not measured'
_exptl_crystal_description block
_exptl_crystal_F_000 832
_exptl_crystal_size_max 0.10
_exptl_crystal_size_mid 0.05
_exptl_crystal_size_min 0.04
_refine_diff_density_max 1.166
_refine_diff_density_min -0.916
_refine_diff_density_rms 0.077
_refine_ls_extinction_method none
_refine_ls_goodness_of_fit_ref 1.065
_refine_ls_hydrogen_treatment mixed
_refine_ls_matrix_type full
_refine_ls_number_parameters 472
_refine_ls_number_reflns 9869
_refine_ls_number_restraints 2
_refine_ls_restrained_S_all 1.065
_refine_ls_R_factor_all 0.0541
_refine_ls_R_factor_gt 0.0444
_refine_ls_shift/su_max 0.001
_refine_ls_shift/su_mean 0.000
_refine_ls_structure_factor_coef Fsqd
_refine_ls_weighting_details 'calc w=1/[\s^2^(Fo^2^)+(0.0524P)^2^+1.4039P] where P=(Fo^2^+2Fc^2^)/3'
_refine_ls_weighting_scheme calc
_refine_ls_wR_factor_gt 0.1101
_refine_ls_wR_factor_ref 0.1148
_reflns_number_gt 8181
_reflns_number_total 9869
_reflns_threshold_expression >2\s(I)
_cod_data_source_file c4sc00396a2.cif
_cod_data_source_block compound_2
_cod_original_sg_symbol_H-M P-1
_cod_database_code 1516551

loop_
_symmetry_equiv_pos_as_xyz
'x, y, z'
'-x, -y, -z'

loop_
_atom_site_label
_atom_site_type_symbol
_atom_site_fract_x
_atom_site_fract_y
_atom_site_fract_z
_atom_site_U_iso_or_equiv
_atom_site_adp_type
_atom_site_occupancy
_atom_site_symmetry_multiplicity
_atom_site_calc_flag
_atom_site_refinement_flags
Fe1 Fe 0.43804(2) 0.28913(2) 0.674373(18) 0.00943(7) Uani 1 1 d .
F2 F 0.69436(12) 0.29670(12) 0.26539(11) 0.0300(3) Uani 1 1 d .
F4 F 0.83050(13) 0.48981(12) 0.39444(11) 0.0312(3) Uani 1 1 d .
F3 F 0.82387(13) 0.42248(14) 0.22258(11) 0.0326(3) Uani 1 1 d .
F6 F 0.09011(13) 0.93445(13) 0.11037(11) 0.0347(3) Uani 1 1 d .
F7 F 0.02277(14) 0.75764(12) 0.13319(10) 0.0309(3) Uani 1 1 d .
F1 F 0.91063(13) 0.34059(13) 0.34260(12) 0.0348(3) Uani 1 1 d .
O1 O 0.36442(13) 0.37589(13) 0.58209(10) 0.0151(2) Uani 1 1 d D
F5 F -0.12291(14) 0.83311(15) 0.05067(15) 0.0454(4) Uani 1 1 d .
F8 F -0.01683(19) 0.75044(14) -0.03970(11) 0.0494(4) Uani 1 1 d .
N4 N 0.37678(14) 0.14092(14) 0.53455(11) 0.0120(3) Uani 1 1 d .
N1 N 0.50313(14) 0.43993(13) 0.81486(11) 0.0111(3) Uani 1 1 d .
N3 N 0.26434(14) 0.20593(14) 0.66490(11) 0.0130(3) Uani 1 1 d .
N5 N 0.51044(13) 0.20357(13) 0.76382(11) 0.0103(3) Uani 1 1 d .
N2 N 0.61096(14) 0.36710(13) 0.68241(11) 0.0118(3) Uani 1 1 d .
N6 N 0.65136(17) 0.03081(15) 0.97071(13) 0.0212(3) Uani 1 1 d .
C15 C 0.22679(16) 0.08630(16) 0.65108(13) 0.0135(3) Uani 1 1 d .
C26 C 0.70130(16) 0.39575(15) 0.87947(13) 0.0115(3) Uani 1 1 d .
C27 C 0.83309(17) 0.44862(17) 0.98130(14) 0.0150(3) Uani 1 1 d .
H27A H 0.8208 0.4505 1.0460 0.022 Uiso 1 1 calc R
H27B H 0.8798 0.5309 0.9934 0.022 Uiso 1 1 calc R
H27C H 0.8811 0.3975 0.9682 0.022 Uiso 1 1 calc R
C4 C 0.67042(18) 0.57951(16) 0.99784(13) 0.0151(3) Uani 1 1 d .
H4 H 0.7518 0.6014 1.0545 0.018 Uiso 1 1 calc R
C28 C 0.31654(16) 0.01820(16) 0.63362(13) 0.0131(3) Uani 1 1 d .
C5 C 0.62174(16) 0.47507(15) 0.89919(13) 0.0119(3) Uani 1 1 d .
C20 C 0.33611(16) 0.02681(16) 0.53230(13) 0.0127(3) Uani 1 1 d .
C10 C 0.71920(16) 0.39809(15) 0.77592(13) 0.0122(3) Uani 1 1 d .
C3 C 0.59744(19) 0.65092(16) 1.01156(14) 0.0168(3) Uani 1 1 d .
H3 H 0.6279 0.7195 1.0780 0.020 Uiso 1 1 calc R
C24 C 0.48905(17) 0.02379(16) 0.80534(14) 0.0141(3) Uani 1 1 d .
H24 H 0.4405 -0.0581 0.7851 0.017 Uiso 1 1 calc R
C18 C 0.30445(18) -0.06786(19) 0.34260(15) 0.0201(4) Uani 1 1 d .
H18 H 0.2838 -0.1373 0.2800 0.024 Uiso 1 1 calc R
C1 C 0.43617(17) 0.51369(16) 0.82814(14) 0.0131(3) Uani 1 1 d .
H1 H 0.3571 0.4932 0.7691 0.016 Uiso 1 1 calc R
C14 C 0.11134(18) 0.02752(19) 0.65086(15) 0.0195(4) Uani 1 1 d .
H14 H 0.0876 -0.0544 0.6416 0.023 Uiso 1 1 calc R
C25 C 0.44563(16) 0.08418(15) 0.73929(13) 0.0116(3) Uani 1 1 d .
C23 C 0.60691(17) 0.08635(16) 0.90341(13) 0.0142(3) Uani 1 1 d .
C9 C 0.84124(17) 0.43775(18) 0.78027(15) 0.0181(3) Uani 1 1 d .
H9 H 0.9137 0.4540 0.8439 0.022 Uiso 1 1 calc R
C16 C 0.37236(17) 0.14942(18) 0.43916(14) 0.0157(3) Uani 1 1 d .
H16 H 0.3946 0.2273 0.4386 0.019 Uiso 1 1 calc R
C22 C 0.67508(17) 0.20912(16) 0.92630(13) 0.0135(3) Uani 1 1 d .
H22 H 0.7540 0.2543 0.9892 0.016 Uiso 1 1 calc R
C31 C 0.5843(2) -0.09883(18) 0.94052(17) 0.0255(4) Uani 1 1 d .
H31A H 0.4982 -0.1124 0.9326 0.038 Uiso 1 1 calc R
H31B H 0.6294 -0.1220 0.9978 0.038 Uiso 1 1 calc R
H31C H 0.5810 -0.1478 0.8712 0.038 Uiso 1 1 calc R
C2 C 0.47822(18) 0.61810(16) 0.92438(14) 0.0158(3) Uani 1 1 d .
H2 H 0.4277 0.6650 0.9304 0.019 Uiso 1 1 calc R
C19 C 0.30379(17) -0.07863(17) 0.43882(14) 0.0175(3) Uani 1 1 d .
H19 H 0.2819 -0.1559 0.4407 0.021 Uiso 1 1 calc R
C7 C 0.74521(19) 0.43098(18) 0.59769(15) 0.0192(4) Uani 1 1 d .
H7 H 0.7512 0.4442 0.5372 0.023 Uiso 1 1 calc R
C29 C 0.25594(18) -0.11817(17) 0.61132(15) 0.0183(3) Uani 1 1 d .
H29A H 0.3137 -0.1590 0.6021 0.028 Uiso 1 1 calc R
H29B H 0.1758 -0.1576 0.5447 0.028 Uiso 1 1 calc R
H29C H 0.2405 -0.1229 0.6732 0.028 Uiso 1 1 calc R
C17 C 0.33633(18) 0.04799(19) 0.34227(14) 0.0195(4) Uani 1 1 d .
H17 H 0.3337 0.0578 0.2782 0.023 Uiso 1 1 calc R
C12 C 0.06598(18) 0.2105(2) 0.67229(16) 0.0212(4) Uani 1 1 d .
H12 H 0.0129 0.2544 0.6787 0.025 Uiso 1 1 calc R
C13 C 0.03160(19) 0.0913(2) 0.66450(16) 0.0225(4) Uani 1 1 d .
H13 H -0.0435 0.0543 0.6683 0.027 Uiso 1 1 calc R
C8 C 0.85499(19) 0.45308(19) 0.69009(16) 0.0213(4) Uani 1 1 d .
H8 H 0.9359 0.4776 0.6915 0.026 Uiso 1 1 calc R
C21 C 0.62608(16) 0.26329(15) 0.85646(13) 0.0106(3) Uani 1 1 d .
C11 C 0.18102(17) 0.26344(17) 0.67045(14) 0.0162(3) Uani 1 1 d .
H11 H 0.2023 0.3429 0.6732 0.019 Uiso 1 1 calc R
C30 C 0.7724(2) 0.0941(2) 1.07214(16) 0.0264(4) Uani 1 1 d .
H30A H 0.8420 0.1196 1.0537 0.040 Uiso 1 1 calc R
H30B H 0.7864 0.0391 1.1078 0.040 Uiso 1 1 calc R
H30C H 0.7688 0.1652 1.1218 0.040 Uiso 1 1 calc R
C6 C 0.62636(18) 0.38879(17) 0.59749(14) 0.0156(3) Uani 1 1 d .
H6 H 0.5531 0.3746 0.5355 0.019 Uiso 1 1 calc R
B1 B 0.8170(2) 0.3881(2) 0.30731(18) 0.0202(4) Uani 1 1 d .
B2 B -0.0074(2) 0.8193(2) 0.06529(18) 0.0250(5) Uani 1 1 d .
O2 O -0.5281(2) 0.62436(15) -0.34902(13) 0.0365(4) Uani 1 1 d .
O3 O 0.12141(17) 0.26724(17) 0.42174(17) 0.0458(5) Uani 1 1 d .
H2W H 0.2918(19) 0.344(3) 0.535(2) 0.047(9) Uiso 1 1 d D
H1W H 0.397(3) 0.4485(17) 0.600(2) 0.043(9) Uiso 1 1 d D

loop_
_atom_site_aniso_label
_atom_site_aniso_U_11
_atom_site_aniso_U_22
_atom_site_aniso_U_33
_atom_site_aniso_U_23
_atom_site_aniso_U_13
_atom_site_aniso_U_12
Fe1 0.01083(11) 0.01052(12) 0.00800(10) 0.00435(8) 0.00397(8) 0.00533(9)
F2 0.0217(6) 0.0206(6) 0.0416(7) 0.0148(5) 0.0073(5) 0.0052(5)
F4 0.0353(7) 0.0255(7) 0.0267(6) 0.0055(5) 0.0111(5) 0.0121(6)
F3 0.0295(7) 0.0477(9) 0.0290(6) 0.0237(6) 0.0144(5) 0.0158(6)
F6 0.0289(7) 0.0291(7) 0.0300(7) 0.0083(6) 0.0050(5) 0.0013(6)
F7 0.0435(8) 0.0296(7) 0.0206(6) 0.0120(5) 0.0101(5) 0.0194(6)
F1 0.0279(7) 0.0328(7) 0.0453(8) 0.0196(6) 0.0095(6) 0.0194(6)
O1 0.0163(6) 0.0154(6) 0.0138(6) 0.0077(5) 0.0039(5) 0.0082(5)
F5 0.0246(7) 0.0463(9) 0.0694(11) 0.0337(8) 0.0150(7) 0.0161(7)
F8 0.0869(13) 0.0368(8) 0.0170(6) 0.0090(6) 0.0124(7) 0.0297(9)
N4 0.0115(6) 0.0144(7) 0.0098(6) 0.0040(5) 0.0040(5) 0.0067(5)
N1 0.0141(7) 0.0101(6) 0.0110(6) 0.0054(5) 0.0063(5) 0.0048(5)
N3 0.0129(6) 0.0145(7) 0.0111(6) 0.0047(5) 0.0049(5) 0.0056(6)
N5 0.0119(6) 0.0107(6) 0.0094(6) 0.0045(5) 0.0048(5) 0.0053(5)
N2 0.0131(6) 0.0118(6) 0.0110(6) 0.0049(5) 0.0054(5) 0.0051(5)
N6 0.0284(9) 0.0141(7) 0.0170(7) 0.0091(6) 0.0026(6) 0.0087(7)
C15 0.0125(7) 0.0162(8) 0.0109(7) 0.0057(6) 0.0042(6) 0.0051(6)
C26 0.0118(7) 0.0113(7) 0.0091(6) 0.0042(6) 0.0025(6) 0.0037(6)
C27 0.0124(7) 0.0146(8) 0.0122(7) 0.0049(6) 0.0007(6) 0.0036(6)
C4 0.0204(8) 0.0126(8) 0.0104(7) 0.0056(6) 0.0047(6) 0.0049(7)
C28 0.0139(7) 0.0101(7) 0.0123(7) 0.0032(6) 0.0042(6) 0.0034(6)
C5 0.0150(7) 0.0104(7) 0.0120(7) 0.0062(6) 0.0062(6) 0.0051(6)
C20 0.0105(7) 0.0142(8) 0.0112(7) 0.0038(6) 0.0029(6) 0.0056(6)
C10 0.0140(7) 0.0110(7) 0.0123(7) 0.0057(6) 0.0055(6) 0.0048(6)
C3 0.0269(9) 0.0115(8) 0.0128(7) 0.0049(6) 0.0099(7) 0.0067(7)
C24 0.0180(8) 0.0108(7) 0.0137(7) 0.0053(6) 0.0070(6) 0.0055(6)
C18 0.0176(8) 0.0236(9) 0.0133(7) -0.0003(7) 0.0058(6) 0.0098(7)
C1 0.0158(8) 0.0120(7) 0.0146(7) 0.0066(6) 0.0085(6) 0.0063(6)
C14 0.0164(8) 0.0202(9) 0.0212(8) 0.0096(7) 0.0083(7) 0.0042(7)
C25 0.0136(7) 0.0112(7) 0.0102(7) 0.0034(6) 0.0054(6) 0.0056(6)
C23 0.0201(8) 0.0147(8) 0.0123(7) 0.0073(6) 0.0078(6) 0.0105(7)
C9 0.0127(8) 0.0222(9) 0.0177(8) 0.0097(7) 0.0050(6) 0.0046(7)
C16 0.0155(8) 0.0208(9) 0.0119(7) 0.0067(6) 0.0061(6) 0.0085(7)
C22 0.0158(8) 0.0137(8) 0.0103(7) 0.0047(6) 0.0040(6) 0.0073(6)
C31 0.0379(12) 0.0138(9) 0.0241(9) 0.0123(7) 0.0086(8) 0.0109(8)
C2 0.0231(9) 0.0132(8) 0.0182(8) 0.0087(6) 0.0130(7) 0.0098(7)
C19 0.0159(8) 0.0149(8) 0.0161(8) 0.0016(6) 0.0046(6) 0.0066(7)
C7 0.0217(9) 0.0222(9) 0.0188(8) 0.0119(7) 0.0120(7) 0.0076(8)
C29 0.0173(8) 0.0120(8) 0.0193(8) 0.0051(6) 0.0045(7) 0.0021(7)
C17 0.0171(8) 0.0277(10) 0.0104(7) 0.0038(7) 0.0056(6) 0.0090(8)
C12 0.0169(8) 0.0273(10) 0.0204(8) 0.0075(7) 0.0096(7) 0.0110(8)
C13 0.0145(8) 0.0293(10) 0.0245(9) 0.0112(8) 0.0110(7) 0.0057(8)
C8 0.0155(8) 0.0263(10) 0.0250(9) 0.0134(8) 0.0111(7) 0.0057(8)
C21 0.0117(7) 0.0114(7) 0.0095(6) 0.0040(6) 0.0047(6) 0.0057(6)
C11 0.0149(8) 0.0180(8) 0.0149(7) 0.0059(6) 0.0057(6) 0.0075(7)
C30 0.0328(11) 0.0251(10) 0.0179(8) 0.0124(8) 0.0033(8) 0.0130(9)
C6 0.0177(8) 0.0176(8) 0.0135(7) 0.0083(6) 0.0073(6) 0.0068(7)
B1 0.0205(10) 0.0176(10) 0.0242(10) 0.0111(8) 0.0081(8) 0.0095(8)
B2 0.0263(11) 0.0219(11) 0.0189(10) 0.0069(8) 0.0024(8) 0.0096(9)
O2 0.0723(13) 0.0245(8) 0.0275(8) 0.0168(7) 0.0296(8) 0.0235(8)
O3 0.0247(8) 0.0280(9) 0.0628(12) 0.0168(9) -0.0043(8) 0.0120(7)

loop_
_atom_type_symbol
_atom_type_description
_atom_type_scat_dispersion_real
_atom_type_scat_dispersion_imag
_atom_type_scat_source
C C 0.0033 0.0016 'International Tables Vol C Tables 4.2.6.8 and 6.1.1.4'
H H 0.0000 0.0000 'International Tables Vol C Tables 4.2.6.8 and 6.1.1.4'
N N 0.0061 0.0033 'International Tables Vol C Tables 4.2.6.8 and 6.1.1.4'
O O 0.0106 0.0060 'International Tables Vol C Tables 4.2.6.8 and 6.1.1.4'
Fe Fe 0.3463 0.8444 'International Tables Vol C Tables 4.2.6.8 and 6.1.1.4'
B B 0.0013 0.0007 'International Tables Vol C Tables 4.2.6.8 and 6.1.1.4'
F F 0.0171 0.0103 'International Tables Vol C Tables 4.2.6.8 and 6.1.1.4'

loop_
_geom_angle_atom_site_label_1
_geom_angle_atom_site_label_2
_geom_angle_atom_site_label_3
_geom_angle
N5 Fe1 N4 90.58(7)
N5 Fe1 N1 89.54(7)
N4 Fe1 N1 178.78(6)
N5 Fe1 N2 90.04(7)
N4 Fe1 N2 95.65(6)
N1 Fe1 N2 83.13(6)
N5 Fe1 O1 179.57(6)
N4 Fe1 O1 89.06(7)
N1 Fe1 O1 90.81(7)
N2 Fe1 O1 89.75(6)
N5 Fe1 N3 88.92(7)
N4 Fe1 N3 83.13(6)
N1 Fe1 N3 98.09(6)
N2 Fe1 N3 178.39(6)
O1 Fe1 N3 91.28(7)
C20 N4 C16 117.78(15)
C20 N4 Fe1 119.98(11)
C16 N4 Fe1 122.24(13)
C1 N1 C5 117.33(15)
C1 N1 Fe1 122.53(12)
C5 N1 Fe1 120.05(11)
C11 N3 C15 117.44(16)
C11 N3 Fe1 123.07(13)
C15 N3 Fe1 119.49(12)
C25 N5 C21 116.79(14)
C25 N5 Fe1 121.78(11)
C21 N5 Fe1 121.36(12)
C6 N2 C10 117.33(15)
C6 N2 Fe1 123.20(12)
C10 N2 Fe1 119.46(11)
C23 N6 C31 121.10(16)
C23 N6 C30 122.38(17)
C31 N6 C30 116.38(16)
N3 C15 C14 121.42(16)
N3 C15 C28 116.94(15)
C14 C15 C28 121.64(17)
C21 C26 C27 110.58(13)
C21 C26 C5 108.91(14)
C27 C26 C5 110.45(14)
C21 C26 C10 109.65(13)
C27 C26 C10 110.15(14)
C5 C26 C10 107.02(13)
C3 C4 C5 119.90(17)
C25 C28 C15 107.62(14)
C25 C28 C29 110.97(14)
C15 C28 C29 110.42(15)
C25 C28 C20 110.16(14)
C15 C28 C20 107.78(14)
C29 C28 C20 109.82(14)
N1 C5 C4 121.70(16)
N1 C5 C26 116.85(14)
C4 C5 C26 121.43(15)
N4 C20 C19 121.34(16)
N4 C20 C28 116.85(14)
C19 C20 C28 121.62(16)
N2 C10 C9 121.51(15)
N2 C10 C26 116.80(15)
C9 C10 C26 121.56(15)
C2 C3 C4 118.73(16)
C25 C24 C23 120.12(16)
C17 C18 C19 118.56(16)
N1 C1 C2 123.89(17)
C13 C14 C15 119.96(19)
N5 C25 C24 123.35(16)
N5 C25 C28 115.88(14)
C24 C25 C28 120.75(16)
N6 C23 C22 122.29(16)
N6 C23 C24 121.72(17)
C22 C23 C24 115.99(15)
C8 C9 C10 120.19(16)
N4 C16 C17 123.38(18)
C21 C22 C23 120.72(16)
C1 C2 C3 118.33(17)
C18 C19 C20 119.85(18)
C6 C7 C8 118.56(17)
C18 C17 C16 118.75(17)
C13 C12 C11 118.63(18)
C12 C13 C14 118.71(18)
C9 C8 C7 118.38(17)
N5 C21 C22 122.96(16)
N5 C21 C26 116.12(14)
C22 C21 C26 120.92(15)
N3 C11 C12 123.57(18)
N2 C6 C7 123.66(16)
F1 B1 F3 110.08(18)
F1 B1 F4 111.56(17)
F3 B1 F4 109.17(18)
F1 B1 F2 109.18(17)
F3 B1 F2 108.54(17)
F4 B1 F2 108.23(17)
F5 B2 F7 111.3(2)
F5 B2 F6 109.72(19)
F7 B2 F6 110.31(18)
F5 B2 F8 108.95(18)
F7 B2 F8 108.67(19)
F6 B2 F8 107.8(2)

loop_
_geom_bond_atom_site_label_1
_geom_bond_atom_site_label_2
_geom_bond_distance
Fe1 N5 1.9645(15)
Fe1 N4 1.9885(16)
Fe1 N1 2.0030(17)
Fe1 N2 2.0040(18)
Fe1 O1 2.0072(14)
Fe1 N3 2.0184(18)
F2 B1 1.409(3)
F4 B1 1.391(3)
F3 B1 1.391(3)
F6 B2 1.391(3)
F7 B2 1.384(3)
F1 B1 1.386(3)
F5 B2 1.378(3)
F8 B2 1.412(3)
N4 C20 1.352(2)
N4 C16 1.353(2)
N1 C1 1.350(2)
N1 C5 1.358(2)
N3 C11 1.353(2)
N3 C15 1.358(2)
N5 C25 1.356(2)
N5 C21 1.362(2)
N2 C6 1.352(2)
N2 C10 1.356(2)
N6 C23 1.354(2)
N6 C31 1.452(3)
N6 C30 1.455(3)
C15 C14 1.392(3)
C15 C28 1.540(2)
C26 C21 1.530(2)
C26 C27 1.536(2)
C26 C5 1.538(2)
C26 C10 1.543(2)
C4 C3 1.387(3)
C4 C5 1.392(2)
C28 C25 1.535(2)
C28 C29 1.540(3)
C28 C20 1.542(2)
C20 C19 1.396(2)
C10 C9 1.393(3)
C3 C2 1.386(3)
C24 C25 1.386(2)
C24 C23 1.412(3)
C18 C17 1.379(3)
C18 C19 1.393(3)
C1 C2 1.385(2)
C14 C13 1.389(3)
C23 C22 1.407(3)
C9 C8 1.386(3)
C16 C17 1.386(3)
C22 C21 1.381(2)
C7 C6 1.386(3)
C7 C8 1.387(3)
C12 C13 1.378(3)
C12 C11 1.383(3)
